data_1573783
loop_
_publ_author_name
'Phang, Si Jia Isabel'
'Zhang, Zheng-Feng'
'Wu, Chi-Shiun'
'Wong, Zhen Xuan'
'Su, Ming-Der'
'So, Cheuk-Wai'

_publ_section_title
;
 A Silicon Analogue of Fused Bicyclic Borirene Derivative
;
_journal_name_full 'Chemical Science'
_journal_paper_doi 10.1039/D4SC05867D
_journal_year 2025
_chemical_formula_sum 'C27 H41 Cl2 N2 P Si'
_chemical_formula_weight 523.58
_space_group_crystal_system monoclinic
_space_group_IT_number 14
_space_group_name_Hall '-P 2yn'
_space_group_name_H-M_alt 'P 1 21/n 1'
_atom_sites_solution_hydrogens mixed
_audit_update_record
;
2023-05-29 deposited with the CCDC.	2025-01-26 downloaded from the CCDC.
;
_cell_angle_alpha 90
_cell_angle_beta 100.9553(12)
_cell_angle_gamma 90
_cell_formula_units_Z 4
_cell_length_a 8.9802(3)
_cell_length_b 15.5193(7)
_cell_length_c 21.2731(8)
_cell_measurement_reflns_used 9839
_cell_measurement_temperature 150.(2)
_cell_measurement_theta_max 31.7768
_cell_measurement_theta_min 2.3507
_cell_volume 2910.7(2)
_computing_cell_refinement 'SAINT V8.40B (Bruker AXS LLC, 2019)'
_computing_data_collection 'APEX4 (Ver 2021.4-0, Bruker AXS Inc., 2021)'
_computing_data_reduction 'SAINT V8.40B (Bruker AXS LLC, 2019)'
_computing_publication_material 'APEX4 (Ver 2021.4-0, Bruker AXS Inc., 2021)'
_computing_structure_refinement 'SHELXL-2018/3 (Sheldrick, 2018)'
_computing_structure_solution 'XT, VERSION 2018/2'
_diffrn_ambient_temperature 150.(2)
_diffrn_detector_area_resol_mean 7.3910
_diffrn_measured_fraction_theta_full 0.999
_diffrn_measured_fraction_theta_max 0.999
_diffrn_measurement_device 'four-circle diffractometer'
_diffrn_measurement_device_type 'Photon II CPAD detector'
_diffrn_measurement_method 'phi and omega scans'
_diffrn_radiation_monochromator 'Multilayer Mirror'
_diffrn_radiation_probe x-ray
_diffrn_radiation_type MoK\a
_diffrn_radiation_wavelength 0.71073
_diffrn_reflns_av_R_equivalents 0.0655
_diffrn_reflns_av_unetI/netI 0.0580
_diffrn_reflns_limit_h_max 11
_diffrn_reflns_limit_h_min -13
_diffrn_reflns_limit_k_max 18
_diffrn_reflns_limit_k_min -23
_diffrn_reflns_limit_l_max 31
_diffrn_reflns_limit_l_min -31
_diffrn_reflns_number 50504
_diffrn_reflns_theta_full 25.24
_diffrn_reflns_theta_max 32.05
_diffrn_reflns_theta_min 2.35
_diffrn_source 'Incoatec microfocus source'
_diffrn_source_current 1.4
_diffrn_source_power 0.07
_diffrn_source_type 'Bruker D8 Quest'
_diffrn_source_voltage 50
_exptl_absorpt_coefficient_mu 0.337
_exptl_absorpt_correction_T_max 0.91
_exptl_absorpt_correction_T_min 0.76
_exptl_absorpt_correction_type multi-scan
_exptl_absorpt_process_details
;
Krause, L., Herbst-Irmer, R., Sheldrick, G. M., Stalke, D. (2015).
"Comparison of silver and molybdenum microfocus X-ray sources for
single-crystal structure determination"
J. Appl. Cryst. 48, 3-10.
doi:10.1107/S1600576714022985
;
_exptl_crystal_colour yellow
_exptl_crystal_density_diffrn 1.195
_exptl_crystal_density_method 'not measured'
_exptl_crystal_description block
_exptl_crystal_F_000 1120
_exptl_crystal_size_max 0.320
_exptl_crystal_size_mid 0.300
_exptl_crystal_size_min 0.280
_refine_diff_density_max 0.424
_refine_diff_density_min -0.462
_refine_ls_extinction_method none
_refine_ls_goodness_of_fit_ref 1.026
_refine_ls_hydrogen_treatment mixed
_refine_ls_matrix_type full
_refine_ls_number_parameters 312
_refine_ls_number_reflns 10158
_refine_ls_number_restraints 0
_refine_ls_restrained_S_all 1.026
_refine_ls_R_factor_all 0.0824
_refine_ls_R_factor_gt 0.0457
_refine_ls_shift/su_max 0.001
_refine_ls_shift/su_mean 0.000
_refine_ls_structure_factor_coef Fsqd
_refine_ls_weighting_details 'w=1/[\s^2^(Fo^2^)+(0.0445P)^2^+1.1138P] where P=(Fo^2^+2Fc^2^)/3'
_refine_ls_weighting_scheme calc
_refine_ls_wR_factor_gt 0.1000
_refine_ls_wR_factor_ref 0.1149
_reflns_Friedel_coverage 0.000
_reflns_number_gt 6990
_reflns_number_total 10158
_reflns_threshold_expression 'I > 2\s(I)'
_cod_data_source_file d4sc05867d2.cif
_cod_data_source_block scw2566m
_cod_depositor_comments
;
The following automatic conversions were performed:

data item '_diffrn_radiation_probe' value 'X-ray' was changed to
'x-ray' in accordance with the
/home/data/users/saulius/crontab/automatic-downloads/rss-feeds/RSC/lib/dictionaries/cif_core.dic
dictionary named 'cif_core.dic' version 2.4.2 last updated on
2011-04-26.

data item '_exptl_absorpt_correction_type' value 'Multi-Scan' was
changed to 'multi-scan' in accordance with the
/home/data/users/saulius/crontab/automatic-downloads/rss-feeds/RSC/lib/dictionaries/cif_core.dic
dictionary named 'cif_core.dic' version 2.4.2 last updated on
2011-04-26.

Automatic conversion script
Id: cif_fix_values 8170 2020-07-09 18:12:32Z antanas 
;
_cod_database_code 1573783

loop_
_space_group_symop_operation_xyz
'x, y, z'
'-x+1/2, y+1/2, -z+1/2'
'-x, -y, -z'
'x-1/2, -y-1/2, z-1/2'

loop_
_atom_site_type_symbol
_atom_site_label
_atom_site_fract_x
_atom_site_fract_y
_atom_site_fract_z
_atom_site_U_iso_or_equiv
_atom_site_adp_type
_atom_site_calc_flag
_atom_site_refinement_flags_adp
_atom_site_refinement_flags_occupancy
_atom_site_refinement_flags_posn
_atom_site_occupancy
_atom_site_disorder_assembly
_atom_site_disorder_group
C C1 0.56617(16) 0.32379(10) 0.39000(6) 0.0187(3) Uani d . . . 1 . .
C C2 0.46066(17) 0.27223(11) 0.41352(7) 0.0226(3) Uani d . . . 1 . .
C C3 0.44814(19) 0.28357(12) 0.47737(8) 0.0307(4) Uani d . . . 1 . .
H H3 0.378660 0.249004 0.494795 0.037000 Uiso calc U . R 1 . .
C C4 0.5344(2) 0.34387(13) 0.51573(8) 0.0343(4) Uani d . . . 1 . .
H H4 0.523940 0.350389 0.559078 0.041000 Uiso calc U . R 1 . .
C C5 0.6361(2) 0.39487(12) 0.49129(7) 0.0303(4) Uani d . . . 1 . .
H H5 0.693414 0.437095 0.517839 0.036000 Uiso calc U . R 1 . .
C C6 0.65582(17) 0.38514(10) 0.42802(7) 0.0224(3) Uani d . . . 1 . .
C C7 0.77713(18) 0.43771(11) 0.40446(7) 0.0264(3) Uani d . . . 1 . .
H H7 0.762631 0.430139 0.357002 0.032000 Uiso calc U . R 1 . .
C C8 0.7657(2) 0.53406(12) 0.41811(9) 0.0394(4) Uani d . . . 1 . .
H H8A 0.665513 0.555333 0.397484 0.059000 Uiso calc U . R 1 . .
H H8B 0.844344 0.565238 0.401158 0.059000 Uiso calc U . R 1 . .
H H8C 0.779776 0.543299 0.464440 0.059000 Uiso calc U . R 1 . .
C C9 0.9341(2) 0.40249(14) 0.43403(10) 0.0386(4) Uani d . . . 1 . .
H H9A 0.950850 0.408642 0.480691 0.058000 Uiso calc U . R 1 . .
H H9B 1.011992 0.434825 0.417388 0.058000 Uiso calc U . R 1 . .
H H9C 0.939955 0.341455 0.422927 0.058000 Uiso calc U . R 1 . .
C C10 0.36181(19) 0.20560(12) 0.37343(8) 0.0283(4) Uani d . . . 1 . .
H H10 0.375078 0.212439 0.328073 0.034000 Uiso calc U . R 1 . .
C C11 0.1935(2) 0.21828(15) 0.37496(10) 0.0404(5) Uani d . . . 1 . .
H H11A 0.176728 0.209754 0.418732 0.061000 Uiso calc U . R 1 . .
H H11B 0.133136 0.176397 0.346382 0.061000 Uiso calc U . R 1 . .
H H11C 0.162790 0.276795 0.360747 0.061000 Uiso calc U . R 1 . .
C C12 0.4088(2) 0.11370(13) 0.39461(11) 0.0432(5) Uani d . . . 1 . .
H H12A 0.515693 0.104869 0.392290 0.065000 Uiso calc U . R 1 . .
H H12B 0.345951 0.072465 0.366363 0.065000 Uiso calc U . R 1 . .
H H12C 0.394902 0.104923 0.438752 0.065000 Uiso calc U . R 1 . .
C C13 0.54666(15) 0.36936(9) 0.27616(6) 0.0165(3) Uani d . . . 1 . .
C C14 0.45452(16) 0.44664(10) 0.28270(7) 0.0191(3) Uani d . . . 1 . .
C C15 0.31529(18) 0.43677(12) 0.30168(8) 0.0286(4) Uani d . . . 1 . .
H H15 0.279445 0.380866 0.309318 0.034000 Uiso calc U . R 1 . .
C C16 0.2291(2) 0.50894(14) 0.30940(10) 0.0405(5) Uani d . . . 1 . .
H H16 0.133085 0.502380 0.321362 0.049000 Uiso calc U . R 1 . .
C C17 0.2830(2) 0.59017(13) 0.29970(10) 0.0412(5) Uani d . . . 1 . .
H H17 0.224376 0.639461 0.305554 0.049000 Uiso calc U . R 1 . .
C C18 0.4218(2) 0.60017(12) 0.28150(9) 0.0346(4) Uani d . . . 1 . .
H H18 0.458751 0.656308 0.275426 0.042000 Uiso calc U . R 1 . .
C C19 0.50712(18) 0.52860(11) 0.27208(7) 0.0250(3) Uani d . . . 1 . .
H H19 0.601178 0.535506 0.258432 0.030000 Uiso calc U . R 1 . .
C C20 0.42594(19) 0.34234(11) 0.10072(7) 0.0273(3) Uani d . . . 1 . .
C C21 0.2976(2) 0.33158(14) 0.13825(9) 0.0378(4) Uani d . . . 1 . .
H H21A 0.207465 0.308688 0.109845 0.057000 Uiso calc U . R 1 . .
H H21B 0.273534 0.387632 0.155053 0.057000 Uiso calc U . R 1 . .
H H21C 0.329578 0.291538 0.173876 0.057000 Uiso calc U . R 1 . .
C C22 0.3688(2) 0.40553(15) 0.04524(9) 0.0437(5) Uani d . . . 1 . .
H H22A 0.277131 0.382167 0.018212 0.066000 Uiso calc U . R 1 . .
H H22B 0.447634 0.413239 0.019562 0.066000 Uiso calc U . R 1 . .
H H22C 0.345542 0.461253 0.062773 0.066000 Uiso calc U . R 1 . .
C C23 0.4605(2) 0.25578(13) 0.07307(10) 0.0417(5) Uani d . . . 1 . .
H H23A 0.499646 0.215949 0.108068 0.063000 Uiso calc U . R 1 . .
H H23B 0.536612 0.263580 0.046095 0.063000 Uiso calc U . R 1 . .
H H23C 0.367478 0.232065 0.047260 0.063000 Uiso calc U . R 1 . .
C C24 0.77031(18) 0.38117(10) 0.13360(7) 0.0232(3) Uani d . . . 1 . .
C C25 0.88307(19) 0.43150(12) 0.18397(8) 0.0307(4) Uani d . . . 1 . .
H H25A 0.984399 0.428785 0.173267 0.046000 Uiso calc U . R 1 . .
H H25B 0.885883 0.405975 0.226317 0.046000 Uiso calc U . R 1 . .
H H25C 0.850688 0.491766 0.184386 0.046000 Uiso calc U . R 1 . .
C C26 0.82471(19) 0.28803(11) 0.13218(8) 0.0278(3) Uani d . . . 1 . .
H H26A 0.760005 0.257072 0.097105 0.042000 Uiso calc U . R 1 . .
H H26B 0.819219 0.259941 0.172937 0.042000 Uiso calc U . R 1 . .
H H26C 0.929779 0.287335 0.125591 0.042000 Uiso calc U . R 1 . .
C C27 0.7683(2) 0.42373(12) 0.06821(8) 0.0340(4) Uani d . . . 1 . .
H H27A 0.871484 0.424827 0.059329 0.051000 Uiso calc U . R 1 . .
H H27B 0.730047 0.482791 0.068840 0.051000 Uiso calc U . R 1 . .
H H27C 0.702255 0.390702 0.034780 0.051000 Uiso calc U . R 1 . .
Cl Cl1 0.79471(5) 0.16916(3) 0.37158(2) 0.02938(10) Uani d . . . 1 . .
Cl Cl2 0.61511(5) 0.14833(3) 0.22996(2) 0.03165(10) Uani d . . . 1 . .
N N1 0.58569(13) 0.31115(8) 0.32489(5) 0.0172(2) Uani d . . . 1 . .
N N2 0.60541(13) 0.34331(8) 0.22751(5) 0.0169(2) Uani d . . . 1 . .
P P1 0.58097(4) 0.40197(3) 0.15573(2) 0.01900(9) Uani d . . . 1 . .
Si Si1 0.70954(4) 0.24584(3) 0.29023(2) 0.01905(9) Uani d . . . 1 . .
H H1 0.8507(19) 0.2793(12) 0.2819(8) 0.024(4) Uiso d . . . 1 . .

loop_
_atom_site_aniso_label
_atom_site_aniso_U_11
_atom_site_aniso_U_22
_atom_site_aniso_U_33
_atom_site_aniso_U_12
_atom_site_aniso_U_13
_atom_site_aniso_U_23
C1 0.0209(7) 0.0227(8) 0.0131(6) 0.0047(6) 0.0048(5) 0.0013(5)
C2 0.0224(7) 0.0281(9) 0.0191(7) 0.0027(6) 0.0085(6) 0.0021(6)
C3 0.0324(9) 0.0413(11) 0.0218(7) 0.0009(7) 0.0139(6) 0.0044(7)
C4 0.0408(10) 0.0483(12) 0.0160(7) 0.0049(8) 0.0106(7) -0.0019(7)
C5 0.0352(9) 0.0362(10) 0.0186(7) 0.0012(7) 0.0026(6) -0.0053(7)
C6 0.0249(7) 0.0240(8) 0.0174(6) 0.0027(6) 0.0021(5) 0.0000(6)
C7 0.0287(8) 0.0293(9) 0.0197(7) -0.0053(7) 0.0011(6) -0.0003(6)
C8 0.0502(12) 0.0305(11) 0.0339(9) -0.0082(9) -0.0013(8) -0.0016(8)
C9 0.0274(9) 0.0451(12) 0.0422(10) -0.0057(8) 0.0035(8) 0.0044(9)
C10 0.0285(8) 0.0337(10) 0.0257(8) -0.0058(7) 0.0126(6) -0.0010(7)
C11 0.0285(9) 0.0506(13) 0.0436(11) -0.0065(8) 0.0108(8) 0.0015(9)
C12 0.0426(11) 0.0332(11) 0.0591(13) -0.0046(9) 0.0228(10) -0.0023(9)
C13 0.0159(6) 0.0180(7) 0.0155(6) -0.0017(5) 0.0027(5) 0.0001(5)
C14 0.0216(7) 0.0203(8) 0.0151(6) 0.0034(6) 0.0024(5) -0.0014(5)
C15 0.0264(8) 0.0298(9) 0.0314(8) 0.0070(7) 0.0103(7) 0.0031(7)
C16 0.0317(9) 0.0457(12) 0.0473(11) 0.0170(8) 0.0156(8) 0.0010(9)
C17 0.0426(11) 0.0335(11) 0.0457(11) 0.0192(9) 0.0034(9) -0.0080(9)
C18 0.0423(10) 0.0209(9) 0.0374(9) 0.0041(7) -0.0010(8) -0.0062(7)
C19 0.0273(8) 0.0223(8) 0.0244(7) 0.0007(6) 0.0022(6) -0.0031(6)
C20 0.0295(8) 0.0321(10) 0.0188(7) 0.0008(7) 0.0010(6) -0.0022(6)
C21 0.0272(9) 0.0513(13) 0.0337(9) -0.0074(8) 0.0022(7) -0.0050(8)
C22 0.0482(12) 0.0529(13) 0.0256(9) 0.0047(10) -0.0042(8) 0.0067(8)
C23 0.0435(11) 0.0386(12) 0.0392(10) -0.0045(9) -0.0019(8) -0.0162(9)
C24 0.0292(8) 0.0223(8) 0.0206(7) -0.0017(6) 0.0112(6) 0.0008(6)
C25 0.0302(9) 0.0316(10) 0.0323(9) -0.0074(7) 0.0113(7) -0.0014(7)
C26 0.0322(8) 0.0282(9) 0.0271(8) 0.0029(7) 0.0156(7) -0.0001(7)
C27 0.0463(10) 0.0339(10) 0.0263(8) -0.0003(8) 0.0187(8) 0.0048(7)
Cl1 0.02810(19) 0.0297(2) 0.0310(2) 0.00733(16) 0.00730(15) 0.01081(16)
Cl2 0.0388(2) 0.0215(2) 0.0344(2) -0.00088(16) 0.00623(17) -0.00465(16)
N1 0.0191(6) 0.0189(6) 0.0145(5) 0.0017(5) 0.0055(4) 0.0010(4)
N2 0.0201(6) 0.0167(6) 0.0151(5) 0.0010(5) 0.0059(4) 0.0001(4)
P1 0.02608(19) 0.0176(2) 0.01406(16) 0.00182(15) 0.00570(14) 0.00103(14)
Si1 0.01812(19) 0.0195(2) 0.02087(19) 0.00108(15) 0.00697(15) -0.00018(16)

loop_
_atom_type_symbol
_atom_type_description
_atom_type_scat_dispersion_real
_atom_type_scat_dispersion_imag
_atom_type_scat_source
C C 0.0033 0.0016 'International Tables Vol C Tables 4.2.6.8 and 6.1.1.4'
H H 0.0000 0.0000 'International Tables Vol C Tables 4.2.6.8 and 6.1.1.4'
Cl Cl 0.1484 0.1585 'International Tables Vol C Tables 4.2.6.8 and 6.1.1.4'
N N 0.0061 0.0033 'International Tables Vol C Tables 4.2.6.8 and 6.1.1.4'
P P 0.1023 0.0942 'International Tables Vol C Tables 4.2.6.8 and 6.1.1.4'
Si Si 0.0817 0.0704 'International Tables Vol C Tables 4.2.6.8 and 6.1.1.4'

loop_
_geom_angle_atom_site_label_1
_geom_angle_atom_site_label_2
_geom_angle_atom_site_label_3
_geom_angle_site_symmetry_1
_geom_angle_site_symmetry_3
_geom_angle
_geom_angle_publ_flag
C6 C1 C2 . . 122.33(13) ?
C6 C1 N1 . . 119.05(13) ?
C2 C1 N1 . . 118.59(13) ?
C3 C2 C1 . . 117.39(15) ?
C3 C2 C10 . . 119.14(14) ?
C1 C2 C10 . . 123.47(13) ?
C4 C3 C2 . . 121.43(16) ?
C3 C4 C5 . . 120.20(15) ?
C4 C5 C6 . . 120.89(16) ?
C5 C6 C1 . . 117.72(15) ?
C5 C6 C7 . . 119.27(14) ?
C1 C6 C7 . . 122.94(13) ?
C6 C7 C9 . . 109.54(14) ?
C6 C7 C8 . . 112.55(15) ?
C9 C7 C8 . . 111.15(15) ?
C2 C10 C11 . . 112.05(15) ?
C2 C10 C12 . . 111.76(15) ?
C11 C10 C12 . . 109.37(15) ?
N2 C13 N1 . . 108.10(12) ?
N2 C13 C14 . . 129.82(13) ?
N1 C13 C14 . . 122.08(12) ?
N2 C13 Si1 . . 61.60(8) ?
N1 C13 Si1 . . 46.78(7) ?
C14 C13 Si1 . . 167.63(10) ?
C19 C14 C15 . . 119.93(14) ?
C19 C14 C13 . . 120.89(13) ?
C15 C14 C13 . . 119.15(14) ?
C16 C15 C14 . . 119.76(17) ?
C17 C16 C15 . . 120.02(17) ?
C16 C17 C18 . . 120.31(17) ?
C17 C18 C19 . . 120.24(18) ?
C18 C19 C14 . . 119.71(16) ?
C23 C20 C21 . . 109.52(16) ?
C23 C20 C22 . . 109.12(15) ?
C21 C20 C22 . . 107.10(15) ?
C23 C20 P1 . . 119.54(12) ?
C21 C20 P1 . . 105.69(11) ?
C22 C20 P1 . . 105.17(13) ?
C26 C24 C27 . . 109.72(13) ?
C26 C24 C25 . . 108.86(14) ?
C27 C24 C25 . . 107.75(14) ?
C26 C24 P1 . . 118.42(11) ?
C27 C24 P1 . . 107.34(12) ?
C25 C24 P1 . . 104.21(10) ?
C13 N1 C1 . . 125.24(12) ?
C13 N1 Si1 . . 98.82(9) ?
C1 N1 Si1 . . 132.85(10) ?
C13 N2 P1 . . 121.61(10) ?
C13 N2 Si1 . . 85.32(9) ?
P1 N2 Si1 . . 152.54(7) ?
N2 P1 C24 . . 99.19(6) ?
N2 P1 C20 . . 103.96(7) ?
C24 P1 C20 . . 110.96(7) ?
N1 Si1 Cl2 . . 117.66(5) ?
N1 Si1 N2 . . 67.34(5) ?
Cl2 Si1 N2 . . 93.01(4) ?
N1 Si1 Cl1 . . 98.02(4) ?
Cl2 Si1 Cl1 . . 97.92(3) ?
N2 Si1 Cl1 . . 164.74(4) ?
N1 Si1 C13 . . 34.40(5) ?
Cl2 Si1 C13 . . 109.93(4) ?
N2 Si1 C13 . . 33.08(4) ?
Cl1 Si1 C13 . . 131.94(4) ?

loop_
_geom_bond_atom_site_label_1
_geom_bond_atom_site_label_2
_geom_bond_site_symmetry_2
_geom_bond_distance
_geom_bond_publ_flag
C1 C6 . 1.400(2) ?
C1 C2 . 1.403(2) ?
C1 N1 . 1.4423(17) ?
C2 C3 . 1.395(2) ?
C2 C10 . 1.516(2) ?
C3 C4 . 1.379(3) ?
C4 C5 . 1.382(3) ?
C5 C6 . 1.399(2) ?
C6 C7 . 1.520(2) ?
C7 C9 . 1.531(2) ?
C7 C8 . 1.530(3) ?
C10 C11 . 1.531(2) ?
C10 C12 . 1.531(3) ?
C13 N2 . 1.3117(17) ?
C13 N1 . 1.3694(18) ?
C13 C14 . 1.479(2) ?
C13 Si1 . 2.3952(15) ?
C14 C19 . 1.390(2) ?
C14 C15 . 1.393(2) ?
C15 C16 . 1.389(2) ?
C16 C17 . 1.380(3) ?
C17 C18 . 1.382(3) ?
C18 C19 . 1.386(2) ?
C20 C23 . 1.522(3) ?
C20 C21 . 1.531(2) ?
C20 C22 . 1.545(2) ?
C20 P1 . 1.8828(17) ?
C24 C26 . 1.528(2) ?
C24 C27 . 1.537(2) ?
C24 C25 . 1.540(2) ?
C24 P1 . 1.8765(16) ?
Cl1 Si1 . 2.1197(6) ?
Cl2 Si1 . 2.0590(6) ?
N1 Si1 . 1.7663(12) ?
N2 P1 . 1.7553(12) ?
N2 Si1 . 2.1139(13) ?
